data_7020047
loop_
_publ_author_name
'Williams, Edward R.'
'Morris, Samuel A.'
'Weller, Mark T.'

_publ_section_title
;
 Copper(ii) fluorophosphates.
;
_journal_issue 35
_journal_name_full 'Dalton transactions (Cambridge, England : 2003)'
_journal_page_first 10845
_journal_page_last 10853
_journal_paper_doi 10.1039/c2dt31131c
_journal_volume 41
_journal_year 2012
_chemical_formula_sum 'C6 H16 Cu2 F4 N2 O6 P2'
_chemical_formula_weight 477.23
_space_group_IT_number 14
_symmetry_cell_setting monoclinic
_symmetry_space_group_name_Hall '-P 2ybc'
_symmetry_space_group_name_H-M 'P 1 21/c 1'
_atom_sites_solution_hydrogens geom
_atom_sites_solution_primary direct
_atom_sites_solution_secondary difmap
_audit_creation_method SHELXL-97
_audit_update_record
;
2012-05-09 # Formatted by publCIF
;
_cell_angle_alpha 90.00
_cell_angle_beta 100.600(2)
_cell_angle_gamma 90.00
_cell_formula_units_Z 2
_cell_length_a 10.9501(4)
_cell_length_b 10.8176(3)
_cell_length_c 6.1008(2)
_cell_measurement_reflns_used 5902
_cell_measurement_temperature 120(2)
_cell_measurement_theta_max 27.48
_cell_measurement_theta_min 2.91
_cell_volume 710.33(4)
_computing_cell_refinement 'DENZO (Otwinowski & Minor, 1997) & COLLECT (Hooft, R.W.W., 1998)'
_computing_data_collection 'COLLECT (Hooft, R.W.W., 1998)'
_computing_data_reduction 'DENZO (Otwinowski & Minor, 1997) & COLLECT (Hooft, R.W.W., 1998)'
_computing_structure_refinement 'SHELXL-97 (Sheldrick, 2008)'
_diffrn_ambient_temperature 120(2)
_diffrn_detector_area_resol_mean '4096x4096pixels / 62x62mm'
_diffrn_measured_fraction_theta_full 0.990
_diffrn_measured_fraction_theta_max 0.990
_diffrn_measurement_device_type 'Bruker-Nonius APEX II CCD camera on \k-goniostat'
_diffrn_measurement_method '\f & \w scans'
_diffrn_radiation_monochromator '10cm confocal mirrors'
_diffrn_radiation_source 'Bruker-Nonius FR591 rotating anode'
_diffrn_radiation_type MoK\a
_diffrn_radiation_wavelength 0.71073
_diffrn_reflns_av_R_equivalents 0.0811
_diffrn_reflns_av_sigmaI/netI 0.0585
_diffrn_reflns_limit_h_max 14
_diffrn_reflns_limit_h_min -14
_diffrn_reflns_limit_k_max 11
_diffrn_reflns_limit_k_min -14
_diffrn_reflns_limit_l_max 7
_diffrn_reflns_limit_l_min -7
_diffrn_reflns_number 7729
_diffrn_reflns_theta_full 27.60
_diffrn_reflns_theta_max 27.60
_diffrn_reflns_theta_min 3.77
_exptl_absorpt_coefficient_mu 3.294
_exptl_absorpt_correction_T_max 0.8526
_exptl_absorpt_correction_T_min 0.4931
_exptl_absorpt_correction_type multi-scan
_exptl_absorpt_process_details 'SADABS 2007/2 (Sheldrick, G.M., 2007)'
_exptl_crystal_colour blue
_exptl_crystal_density_diffrn 2.231
_exptl_crystal_density_method 'not measured'
_exptl_crystal_description plate
_exptl_crystal_F_000 476
_exptl_crystal_size_max 0.25
_exptl_crystal_size_mid 0.20
_exptl_crystal_size_min 0.05
_refine_diff_density_max 1.650
_refine_diff_density_min -1.287
_refine_diff_density_rms 0.217
_refine_ls_extinction_method none
_refine_ls_goodness_of_fit_ref 1.052
_refine_ls_matrix_type full
_refine_ls_number_parameters 100
_refine_ls_number_reflns 1620
_refine_ls_number_restraints 0
_refine_ls_restrained_S_all 1.052
_refine_ls_R_factor_all 0.0743
_refine_ls_R_factor_gt 0.0587
_refine_ls_shift/su_max 0.000
_refine_ls_shift/su_mean 0.000
_refine_ls_structure_factor_coef Fsqd
_refine_ls_weighting_details 'calc w=1/[\s^2^(Fo^2^)+(0.0549P)^2^+9.2083P] where P=(Fo^2^+2Fc^2^)/3'
_refine_ls_weighting_scheme calc
_refine_ls_wR_factor_gt 0.1386
_refine_ls_wR_factor_ref 0.1487
_reflns_number_gt 1359
_reflns_number_total 1620
_reflns_threshold_expression >2\s(I)
_cod_data_source_file c2dt31131c.txt
_cod_data_source_block test2
_cod_original_sg_symbol_H-M P2(1)/c
_cod_database_code 7020047

loop_
_symmetry_equiv_pos_as_xyz
'x, y, z'
'-x, y+1/2, -z+1/2'
'-x, -y, -z'
'x, -y-1/2, z-1/2'

loop_
_atom_site_label
_atom_site_type_symbol
_atom_site_fract_x
_atom_site_fract_y
_atom_site_fract_z
_atom_site_U_iso_or_equiv
_atom_site_adp_type
_atom_site_occupancy
_atom_site_symmetry_multiplicity
_atom_site_calc_flag
_atom_site_refinement_flags
F1 F 0.2748(3) 0.1821(3) 0.1369(6) 0.0154(7) Uani 1 1 d .
F2 F 0.3160(3) -0.2565(3) 0.3470(5) 0.0120(7) Uani 1 1 d .
O3 O 0.3491(4) -0.0286(4) 0.1920(6) 0.0118(8) Uani 1 1 d .
O4 O 0.4249(4) 0.1099(4) -0.0870(6) 0.0110(8) Uani 1 1 d .
O5 O 0.4909(4) 0.1510(4) 0.3285(6) 0.0124(8) Uani 1 1 d .
N4 N 0.2629(5) 0.5350(5) 0.1021(8) 0.0122(10) Uani 1 1 d .
H4A H 0.3051 0.4787 0.1920 0.018 Uiso 1 1 calc R
H4B H 0.2605 0.6055 0.1763 0.018 Uiso 1 1 calc R
H4C H 0.3001 0.5477 -0.0139 0.018 Uiso 1 1 calc R
C2 C 0.1339(5) 0.4900(6) 0.0214(10) 0.0136(11) Uani 1 1 d .
H2 H 0.1386 0.4140 -0.0640 0.016 Uiso 1 1 calc R
C3 C 0.0612(6) 0.5847(7) -0.1327(11) 0.0227(14) Uani 1 1 d .
H3A H 0.1022 0.5991 -0.2585 0.027 Uiso 1 1 calc R
H3B H 0.0593 0.6623 -0.0536 0.027 Uiso 1 1 calc R
C1 C 0.0711(6) 0.4594(7) 0.2170(11) 0.0225(14) Uani 1 1 d .
H1A H 0.0698 0.5322 0.3093 0.027 Uiso 1 1 calc R
H1B H 0.1176 0.3953 0.3074 0.027 Uiso 1 1 calc R
Cu1 Cu 0.43088(6) -0.18688(6) 0.17896(11) 0.0100(2) Uani 1 1 d .
P2 P 0.39410(14) 0.09946(13) 0.1442(2) 0.0097(3) Uani 1 1 d .

loop_
_atom_site_aniso_label
_atom_site_aniso_U_11
_atom_site_aniso_U_22
_atom_site_aniso_U_33
_atom_site_aniso_U_23
_atom_site_aniso_U_13
_atom_site_aniso_U_12
F1 0.0143(17) 0.0109(17) 0.0223(18) -0.0006(13) 0.0069(14) 0.0035(14)
F2 0.0148(17) 0.0100(16) 0.0119(16) 0.0016(12) 0.0042(12) -0.0013(13)
O3 0.017(2) 0.0078(19) 0.0125(19) 0.0020(14) 0.0086(16) -0.0004(16)
O4 0.013(2) 0.011(2) 0.0111(19) 0.0028(15) 0.0067(15) -0.0001(16)
O5 0.018(2) 0.0066(19) 0.0130(19) -0.0003(14) 0.0051(16) -0.0010(16)
N4 0.014(2) 0.014(2) 0.009(2) 0.0020(17) 0.0015(18) -0.0002(19)
C2 0.008(3) 0.013(3) 0.021(3) -0.003(2) 0.006(2) -0.003(2)
C3 0.022(3) 0.028(4) 0.019(3) 0.010(3) 0.008(3) -0.001(3)
C1 0.022(3) 0.026(4) 0.019(3) 0.012(3) 0.004(3) -0.002(3)
Cu1 0.0141(4) 0.0055(4) 0.0117(4) 0.0006(2) 0.0061(3) 0.0000(3)
P2 0.0138(7) 0.0058(7) 0.0108(7) -0.0001(5) 0.0056(5) -0.0001(5)

loop_
_atom_type_symbol
_atom_type_description
_atom_type_scat_dispersion_real
_atom_type_scat_dispersion_imag
_atom_type_scat_source
C C 0.0033 0.0016 'International Tables Vol C Tables 4.2.6.8 and 6.1.1.4'
H H 0.0000 0.0000 'International Tables Vol C Tables 4.2.6.8 and 6.1.1.4'
N N 0.0061 0.0033 'International Tables Vol C Tables 4.2.6.8 and 6.1.1.4'
O O 0.0106 0.0060 'International Tables Vol C Tables 4.2.6.8 and 6.1.1.4'
F F 0.0171 0.0103 'International Tables Vol C Tables 4.2.6.8 and 6.1.1.4'
P P 0.1023 0.0942 'International Tables Vol C Tables 4.2.6.8 and 6.1.1.4'
Cu Cu 0.3201 1.2651 'International Tables Vol C Tables 4.2.6.8 and 6.1.1.4'

loop_
_geom_angle_atom_site_label_1
_geom_angle_atom_site_label_2
_geom_angle_atom_site_label_3
_geom_angle
_geom_angle_site_symmetry_1
_geom_angle_site_symmetry_3
Cu1 F2 Cu1 105.85(15) . 4_556
P2 O3 Cu1 129.0(2) . .
P2 O4 Cu1 129.0(3) . 3_655
P2 O5 Cu1 124.5(2) . 2_655
C2 N4 H4A 109.5 . .
C2 N4 H4B 109.5 . .
H4A N4 H4B 109.5 . .
C2 N4 H4C 109.5 . .
H4A N4 H4C 109.5 . .
H4B N4 H4C 109.5 . .
N4 C2 C3 110.0(5) . .
N4 C2 C1 110.5(5) . .
C3 C2 C1 111.9(5) . .
N4 C2 H2 108.1 . .
C3 C2 H2 108.1 . .
C1 C2 H2 108.1 . .
C2 C3 C1 110.9(5) . 3_565
C2 C3 H3A 109.5 . .
C1 C3 H3A 109.5 3_565 .
C2 C3 H3B 109.5 . .
C1 C3 H3B 109.5 3_565 .
H3A C3 H3B 108.1 . .
C2 C1 C3 110.1(5) . 3_565
C2 C1 H1A 109.6 . .
C3 C1 H1A 109.6 3_565 .
C2 C1 H1B 109.6 . .
C3 C1 H1B 109.6 3_565 .
H1A C1 H1B 108.2 . .
F2 Cu1 O3 88.35(15) . .
F2 Cu1 O5 89.63(16) . 2_645
O3 Cu1 O5 177.97(16) . 2_645
F2 Cu1 O4 164.63(16) . 3_655
O3 Cu1 O4 92.26(17) . 3_655
O5 Cu1 O4 89.71(17) 2_645 3_655
F2 Cu1 F2 93.47(12) . 4
O3 Cu1 F2 95.21(15) . 4
O5 Cu1 F2 84.84(15) 2_645 4
O4 Cu1 F2 101.76(14) 3_655 4
O5 P2 O4 114.9(2) . .
O5 P2 O3 113.8(2) . .
O4 P2 O3 112.6(2) . .
O5 P2 F1 106.1(2) . .
O4 P2 F1 104.9(2) . .
O3 P2 F1 103.1(2) . .

loop_
_geom_bond_atom_site_label_1
_geom_bond_atom_site_label_2
_geom_bond_distance
_geom_bond_site_symmetry_2
F1 P2 1.576(4) .
F2 Cu1 1.917(3) .
F2 Cu1 2.263(3) 4_556
O3 P2 1.517(4) .
O3 Cu1 1.940(4) .
O4 P2 1.514(4) .
O4 Cu1 1.956(4) 3_655
O5 P2 1.503(4) .
O5 Cu1 1.956(4) 2_655
N4 C2 1.490(7) .
N4 H4A 0.8900 .
N4 H4B 0.8900 .
N4 H4C 0.8900 .
C2 C3 1.514(9) .
C2 C1 1.519(8) .
C2 H2 0.9800 .
C3 C1 1.522(9) 3_565
C3 H3A 0.9700 .
C3 H3B 0.9700 .
C1 C3 1.522(9) 3_565
C1 H1A 0.9700 .
C1 H1B 0.9700 .
Cu1 O5 1.956(4) 2_645
Cu1 O4 1.956(4) 3_655
Cu1 F2 2.263(3) 4
